data_1574003
loop_
_publ_author_name
'Arif, Muhammad'
'Liu, Xu'
'Jia, Hangwei'
'Yang, Zhihua'
'Hou, Xueling'
'Pan, Shilie'

_publ_section_title
;
 Optimizing optical anisotropy in low-dimensional structures <i>via</i>
 intralayer hydrogen bonding modulation and anionic substitution.
;
_journal_issue 10
_journal_name_full 'Materials horizons'
_journal_page_first 3538
_journal_page_last 3545
_journal_paper_doi 10.1039/d4mh01790k
_journal_volume 12
_journal_year 2025
_chemical_formula_moiety 'H2 O4 P, C4 H6 N3'
_chemical_formula_sum 'C4 H8 N3 O4 P'
_chemical_formula_weight 193.10
_chemical_name_systematic 'Aminopyrazine phosphate'
_space_group_crystal_system orthorhombic
_space_group_IT_number 19
_space_group_name_Hall 'P 2ac 2ab'
_space_group_name_H-M_alt 'P 21 21 21'
_atom_sites_solution_hydrogens difmap
_atom_sites_solution_primary dual
_audit_creation_date 2024-09-07
_audit_creation_method
;
Olex2 1.5
(compiled 2023.08.24 svn.re1ec1418 for OlexSys, GUI svn.r6817)
;
_audit_update_record
;
2024-10-30 deposited with the CCDC.	2025-02-14 downloaded from the CCDC.
;
_cell_angle_alpha 90
_cell_angle_beta 90
_cell_angle_gamma 90
_cell_formula_units_Z 4
_cell_length_a 4.4906(4)
_cell_length_b 8.7661(11)
_cell_length_c 19.496(2)
_cell_measurement_reflns_used 1256
_cell_measurement_temperature 298
_cell_measurement_theta_max 27.16
_cell_measurement_theta_min 3.13
_cell_volume 767.46(14)
_computing_cell_refinement 'SAINT V8.40B (?, 2016)'
_computing_data_reduction 'SAINT V8.40B (?, 2016)'
_computing_molecular_graphics 'Olex2 1.5 (Dolomanov et al., 2009)'
_computing_publication_material 'Olex2 1.5 (Dolomanov et al., 2009)'
_computing_structure_refinement 'SHELXL 2018/3 (Sheldrick, 2015)'
_computing_structure_solution 'SHELXT 2018/2 (Sheldrick, 2018)'
_diffrn_ambient_temperature 298
_diffrn_measured_fraction_theta_full 0.977
_diffrn_measured_fraction_theta_max 0.978
_diffrn_measurement_device_type 'Bruker APEX-II CCD'
_diffrn_measurement_method '\f and \w scans'
_diffrn_radiation_type MoK\a
_diffrn_radiation_wavelength 0.71073
_diffrn_reflns_av_R_equivalents 0.0834
_diffrn_reflns_av_unetI/netI 0.0819
_diffrn_reflns_Laue_measured_fraction_full 0.977
_diffrn_reflns_Laue_measured_fraction_max 0.978
_diffrn_reflns_limit_h_max 5
_diffrn_reflns_limit_h_min -5
_diffrn_reflns_limit_k_max 11
_diffrn_reflns_limit_k_min -11
_diffrn_reflns_limit_l_max 24
_diffrn_reflns_limit_l_min -24
_diffrn_reflns_number 5621
_diffrn_reflns_point_group_measured_fraction_full 0.981
_diffrn_reflns_point_group_measured_fraction_max 0.982
_diffrn_reflns_theta_full 25.242
_diffrn_reflns_theta_max 27.501
_diffrn_reflns_theta_min 3.125
_diffrn_source_current 1.4
_diffrn_source_power 0.07
_diffrn_source_voltage 50.0
_diffrn_standards_number 0
_exptl_absorpt_coefficient_mu 0.339
_exptl_absorpt_correction_T_max 0.7456
_exptl_absorpt_correction_T_min 0.5826
_exptl_absorpt_correction_type none
_exptl_crystal_colour colourless
_exptl_crystal_colour_primary colourless
_exptl_crystal_density_diffrn 1.671
_exptl_crystal_description block
_exptl_crystal_F_000 400
_exptl_crystal_size_max 0.24
_exptl_crystal_size_mid 0.194
_exptl_crystal_size_min 0.187
_refine_diff_density_max 0.254
_refine_diff_density_min -0.316
_refine_diff_density_rms 0.071
_refine_ls_abs_structure_details
;
 Flack x determined using 533 quotients [(I+)-(I-)]/[(I+)+(I-)]
 (Parsons, Flack and Wagner, Acta Cryst. B69 (2013) 249-259).
;
_refine_ls_abs_structure_Flack -0.11(15)
_refine_ls_extinction_method none
_refine_ls_goodness_of_fit_ref 1.054
_refine_ls_hydrogen_treatment mixed
_refine_ls_matrix_type full
_refine_ls_number_parameters 111
_refine_ls_number_reflns 1727
_refine_ls_number_restraints 2
_refine_ls_restrained_S_all 1.054
_refine_ls_R_factor_all 0.0531
_refine_ls_R_factor_gt 0.0473
_refine_ls_shift/su_max 0.000
_refine_ls_shift/su_mean 0.000
_refine_ls_structure_factor_coef Fsqd
_refine_ls_weighting_details 'w=1/[\s^2^(Fo^2^)+(0.0447P)^2^+0.1062P] where P=(Fo^2^+2Fc^2^)/3'
_refine_ls_weighting_scheme calc
_refine_ls_wR_factor_gt 0.1061
_refine_ls_wR_factor_ref 0.1133
_reflns_Friedel_coverage 0.659
_reflns_Friedel_fraction_full 0.989
_reflns_Friedel_fraction_max 0.988
_reflns_number_gt 1552
_reflns_number_total 1727
_reflns_threshold_expression 'I > 2\s(I)'
_cod_data_source_file d4mh01790k2.cif
_cod_data_source_block yyy
_cod_depositor_comments 'Adding full bibliography for 1574003--1574009.cif.'
_cod_original_cell_volume 767.45(14)
_cod_database_code 1574003
_shelx_shelxl_version_number 2018/3
_shelx_space_group_comment
;
The symmetry employed for this shelxl refinement is uniquely defined
by the following loop, which should always be used as a source of
symmetry information in preference to the above space-group names.
They are only intended as comments.
;
_shelx_estimated_absorpt_t_max 0.939
_shelx_estimated_absorpt_t_min 0.923
_olex2_refinement_description
;
1. Fixed Uiso
 At 1.2 times of:
  All C(H) groups, All N(H) groups, All N(H,H) groups
2. Restrained distances
 H3b-O3
 0.95 with sigma of 0.01
 O4-H4a
 0.95 with sigma of 0.01
3.a Riding coordinates:
 N1(H1a,H1b), N3(H3), C2(H2), C3(H3a), C4(H4), O3(H3b), O4(H4a)
;
_olex2_submission_special_instructions 'No special instructions were received'

loop_
_space_group_symop_operation_xyz
'x, y, z'
'-x+1/2, -y, z+1/2'
'-x, y+1/2, -z+1/2'
'x+1/2, -y+1/2, -z'

loop_
_atom_site_label
_atom_site_type_symbol
_atom_site_fract_x
_atom_site_fract_y
_atom_site_fract_z
_atom_site_U_iso_or_equiv
_atom_site_adp_type
_atom_site_occupancy
_atom_site_site_symmetry_order
_atom_site_calc_flag
_atom_site_refinement_flags_posn
_atom_site_refinement_flags_adp
_atom_site_refinement_flags_occupancy
_atom_site_disorder_assembly
_atom_site_disorder_group
P1 P 0.6377(2) 1.09606(10) 0.57263(5) 0.0155(3) Uani 1 1 d . . . . .
N1 N 0.7167(8) 0.6686(4) 0.58717(18) 0.0257(8) Uani 1 1 d . . . . .
H1A H 0.794624 0.601813 0.558631 0.031 Uiso 1 1 d R U . . .
H1B H 0.767174 0.765373 0.584401 0.031 Uiso 1 1 d R U . . .
N2 N 0.2017(8) 0.6878(4) 0.72879(18) 0.0252(8) Uani 1 1 d . . . . .
N3 N 0.4402(7) 0.4767(3) 0.64035(16) 0.0191(7) Uani 1 1 d . . . . .
H3 H 0.517747 0.407761 0.612794 0.023 Uiso 1 1 d R U . . .
C1 C 0.5248(9) 0.6236(4) 0.63400(18) 0.0179(8) Uani 1 1 d . . . . .
C2 C 0.3939(10) 0.7273(4) 0.6818(2) 0.0223(8) Uani 1 1 d . . . . .
H2 H 0.450226 0.831596 0.679209 0.027 Uiso 1 1 d R U . . .
C3 C 0.1220(11) 0.5368(4) 0.7318(2) 0.0245(8) Uani 1 1 d . . . . .
H3A H -0.018239 0.504428 0.765219 0.029 Uiso 1 1 d R U . . .
C4 C 0.2398(9) 0.4327(5) 0.6879(2) 0.0217(8) Uani 1 1 d . . . . .
H4 H 0.180776 0.328860 0.690679 0.026 Uiso 1 1 d R U . . .
O1 O 0.5185(6) 1.0574(3) 0.49892(14) 0.0232(6) Uani 1 1 d . . . . .
O2 O 0.8749(6) 0.9807(3) 0.58969(14) 0.0205(6) Uani 1 1 d . . . . .
O3 O 0.3749(6) 1.0798(3) 0.62376(13) 0.0218(6) Uani 1 1 d D . . . .
H3B H 0.185933 1.037379 0.614750 0.07(2) Uiso 1 1 d DR . . . .
O4 O 0.7419(6) 1.2595(3) 0.57512(15) 0.0209(6) Uani 1 1 d D . . . .
H4A H 0.842792 1.325174 0.543623 0.20(5) Uiso 1 1 d DR . . . .

loop_
_atom_site_aniso_label
_atom_site_aniso_U_11
_atom_site_aniso_U_22
_atom_site_aniso_U_33
_atom_site_aniso_U_23
_atom_site_aniso_U_13
_atom_site_aniso_U_12
P1 0.0149(4) 0.0127(4) 0.0190(4) 0.0004(4) -0.0002(4) -0.0001(4)
N1 0.034(2) 0.0130(15) 0.0303(19) -0.0037(13) 0.0111(17) -0.0013(13)
N2 0.030(2) 0.0211(17) 0.0243(17) -0.0010(14) 0.0056(16) 0.0036(14)
N3 0.0232(17) 0.0125(15) 0.0216(16) -0.0009(12) 0.0004(14) 0.0004(12)
C1 0.0184(18) 0.0152(17) 0.0201(18) -0.0007(14) -0.0020(16) 0.0017(14)
C2 0.029(2) 0.0131(17) 0.0250(18) -0.0012(14) -0.0001(19) 0.0049(16)
C3 0.029(2) 0.024(2) 0.0209(18) 0.0015(15) 0.003(2) -0.0001(18)
C4 0.0245(19) 0.0179(19) 0.0228(18) 0.0038(15) -0.0003(16) 0.0002(15)
O1 0.0307(15) 0.0193(13) 0.0196(13) -0.0011(11) -0.0040(13) 0.0028(11)
O2 0.0142(12) 0.0142(12) 0.0330(15) 0.0019(10) -0.0023(13) -0.0009(11)
O3 0.0150(12) 0.0288(14) 0.0215(12) 0.0000(11) -0.0007(12) -0.0051(13)
O4 0.0260(14) 0.0129(13) 0.0238(13) -0.0004(11) 0.0059(12) -0.0040(10)

loop_
_atom_type_symbol
_atom_type_description
_atom_type_scat_dispersion_real
_atom_type_scat_dispersion_imag
_atom_type_scat_source
C C 0.0033 0.0016 'International Tables Vol C Tables 4.2.6.8 and 6.1.1.4'
H H 0.0000 0.0000 'International Tables Vol C Tables 4.2.6.8 and 6.1.1.4'
N N 0.0061 0.0033 'International Tables Vol C Tables 4.2.6.8 and 6.1.1.4'
O O 0.0106 0.0060 'International Tables Vol C Tables 4.2.6.8 and 6.1.1.4'
P P 0.1023 0.0942 'International Tables Vol C Tables 4.2.6.8 and 6.1.1.4'

loop_
_geom_angle_atom_site_label_1
_geom_angle_atom_site_label_2
_geom_angle_atom_site_label_3
_geom_angle
_geom_angle_site_symmetry_1
_geom_angle_site_symmetry_3
_geom_angle_publ_flag
O2 P1 O1 107.36(15) . . ?
O2 P1 O3 109.54(16) . . ?
O2 P1 O4 114.28(17) . . ?
O3 P1 O1 108.01(16) . . ?
O4 P1 O1 109.88(15) . . ?
O4 P1 O3 107.62(16) . . ?
H1A N1 H1B 120.0 . . ?
C1 N1 H1A 120.0 . . ?
C1 N1 H1B 120.0 . . ?
C2 N2 C3 117.2(3) . . ?
C1 N3 H3 119.2 . . ?
C4 N3 H3 119.2 . . ?
C4 N3 C1 121.6(3) . . ?
N1 C1 N3 122.3(4) . . ?
N1 C1 C2 122.1(3) . . ?
N3 C1 C2 115.6(3) . . ?
N2 C2 C1 124.1(4) . . ?
N2 C2 H2 117.9 . . ?
C1 C2 H2 117.9 . . ?
N2 C3 H3A 119.3 . . ?
C4 C3 N2 121.3(4) . . ?
C4 C3 H3A 119.3 . . ?
N3 C4 C3 120.1(4) . . ?
N3 C4 H4 119.9 . . ?
C3 C4 H4 120.0 . . ?
P1 O3 H3B 126.9 . . ?
P1 O4 H4A 134.3 . . ?

loop_
_geom_bond_atom_site_label_1
_geom_bond_atom_site_label_2
_geom_bond_distance
_geom_bond_site_symmetry_2
_geom_bond_publ_flag
P1 O1 1.570(3) . ?
P1 O2 1.506(3) . ?
P1 O3 1.551(3) . ?
P1 O4 1.508(3) . ?
N1 H1A 0.8800 . ?
N1 H1B 0.8800 . ?
N1 C1 1.316(5) . ?
N2 C2 1.305(5) . ?
N2 C3 1.373(5) . ?
N3 H3 0.8801 . ?
N3 C1 1.349(5) . ?
N3 C4 1.348(5) . ?
C1 C2 1.428(5) . ?
C2 H2 0.9500 . ?
C3 H3A 0.9499 . ?
C3 C4 1.358(6) . ?
C4 H4 0.9500 . ?
O3 H3B 0.9430 . ?
O4 H4A 0.9560 . ?

loop_
_geom_hbond_atom_site_label_D
_geom_hbond_atom_site_label_H
_geom_hbond_atom_site_label_A
_geom_hbond_distance_DH
_geom_hbond_distance_HA
_geom_hbond_distance_DA
_geom_hbond_angle_DHA
_geom_hbond_site_symmetry_A
_geom_hbond_publ_flag
N1 H1A O1 0.88 2.05 2.929(4) 172.7 4_566 yes
N1 H1B O2 0.88 1.95 2.828(4) 173.4 . yes
N3 H3 O4 0.88 1.80 2.660(4) 164.9 1_545 yes
C2 H2 O3 0.95 2.45 3.292(5) 147.2 . yes
O3 H3B O2 0.94 1.56 2.497(4) 171.5 1_455 yes
O4 H4A O1 0.96 1.54 2.490(4) 172.6 4_576 yes

loop_
_geom_torsion_atom_site_label_1
_geom_torsion_atom_site_label_2
_geom_torsion_atom_site_label_3
_geom_torsion_atom_site_label_4
_geom_torsion
_geom_torsion_site_symmetry_1
_geom_torsion_site_symmetry_2
_geom_torsion_site_symmetry_3
_geom_torsion_site_symmetry_4
_geom_torsion_publ_flag
N1 C1 C2 N2 179.6(4) . . . . ?
N2 C3 C4 N3 0.3(6) . . . . ?
N3 C1 C2 N2 -0.8(6) . . . . ?
C1 N3 C4 C3 -1.3(6) . . . . ?
C2 N2 C3 C4 0.4(6) . . . . ?
C3 N2 C2 C1 -0.1(6) . . . . ?
C4 N3 C1 N1 -178.9(4) . . . . ?
C4 N3 C1 C2 1.5(5) . . . . ?
